data_7051323
loop_
_publ_author_name
'Wilson, Chick C.'
'Nowell, Harriott'

_publ_section_title
;
 Methyl group librations in sterically hindered dimethylnaphthalene
 molecules: neutron diffraction studies of 1,8-dimethylnaphthalene
 between 50 and 200 K
;
_journal_issue 12
_journal_name_full 'New Journal of Chemistry'
_journal_page_first 1063
_journal_paper_doi 10.1039/b004123h
_journal_volume 24
_journal_year 2000
_chemical_formula_sum 'C12 H12'
_chemical_formula_weight 156.2
_chemical_name_common 1,8-dimethylnaphthalene
_chemical_name_systematic
;
1,8-dimethylnaphthalene                                                         
;
_space_group_IT_number 14
_symmetry_cell_setting monoclinic
_symmetry_space_group_name_Hall '-P 2ybc'
_symmetry_space_group_name_H-M 'P 1 21/c 1'
_cell_angle_alpha 90.00
_cell_angle_beta 124.36(2)
_cell_angle_gamma 90.00
_cell_formula_units_Z 4
_cell_length_a 9.773(2)
_cell_length_b 6.955(2)
_cell_length_c 16.158(5)
_cell_measurement_reflns_used 25
_cell_measurement_temperature 200(1)
_cell_volume 906.6(5)
_computing_molecular_graphics ' ORTEP (Johnson, 1994)'
_computing_structure_refinement ' SHELXL-93 (Sheldrick, 1993)'
_diffrn_ambient_temperature 200(1)
_diffrn_measurement_device SXD
_diffrn_measurement_method 'time-of-flight LAUE diffraction'
_diffrn_radiation_monochromator none
_diffrn_radiation_probe neutron
_diffrn_radiation_source 'ISIS spallation source'
_diffrn_radiation_type neutron
_diffrn_radiation_wavelength 0.5-5.0
_diffrn_reflns_av_R_equivalents 0.091
_diffrn_reflns_av_sigmaI/netI 0.0534
_diffrn_reflns_limit_h_max 13
_diffrn_reflns_limit_h_min 0
_diffrn_reflns_limit_k_max 9
_diffrn_reflns_limit_k_min 0
_diffrn_reflns_limit_l_max 13
_diffrn_reflns_limit_l_min -22
_diffrn_reflns_number 1566
_exptl_absorpt_coefficient_mu '2.080, at 1 Angstrom'
_exptl_absorpt_correction_T_max 0.84
_exptl_absorpt_correction_T_min 0.41
_exptl_absorpt_correction_type empirical
_exptl_absorpt_process_details
;
The linear absorption coefficient is wavelength dependent
 and it is calculated as: 
          mu = 1.08 + 1.00 * lambda  [cm^-1]
;
_exptl_crystal_colour 'pale yellow  '
_exptl_crystal_density_diffrn 1.143
_exptl_crystal_density_method ' not measured'
_exptl_crystal_description 'thick plate'
_exptl_crystal_F_000 13.97
_exptl_crystal_size_max 2.5
_exptl_crystal_size_mid 2.5
_exptl_crystal_size_min 1.0
_refine_diff_density_max 0.096
_refine_diff_density_min -0.088
_refine_diff_density_rms 0.020
_refine_ls_extinction_coef 0.130
_refine_ls_extinction_method ' Becker-Coppens Lorentzian model'
_refine_ls_goodness_of_fit_ref 1.132
_refine_ls_hydrogen_treatment refall
_refine_ls_matrix_type full
_refine_ls_number_parameters 217
_refine_ls_number_reflns 596
_refine_ls_number_restraints 0
_refine_ls_restrained_S_all 1.132
_refine_ls_R_factor_all 0.0766
_refine_ls_R_factor_gt 0.0766
_refine_ls_shift/su_max 0.009
_refine_ls_shift/su_mean 0.002
_refine_ls_structure_factor_coef Fsqd
_refine_ls_weighting_details 'w=1/[\s^2^(Fo^2^)+(0.1568P)^2^+0.1603P] where P=(Fo^2^+2Fc^2^)/3'
_refine_ls_weighting_scheme calc
_refine_ls_wR_factor_gt 0.1885
_refine_ls_wR_factor_ref 0.1885
_reflns_number_gt 596
_reflns_number_total 596
_reflns_threshold_expression >2sigma(I)
_cod_data_source_file b004123h.txt
_cod_data_source_block 18dmn200K
_cod_depositor_comments
;
The following automatic conversions were performed:
'_symmetry_cell_setting' value 'Monoclinic' changed to 'monoclinic'
according to '/home/saulius/struct/CIF-dictionaries/cif_core.dic'
dictionary named 'cif_core.dic' version 2.4.1 from 2010-06-29.

Automatic conversion script
Id: cif_fix_enum 1527 2010-12-29 10:47:43Z saulius 

The following automatic conversions were performed:

'_refine_ls_weighting_scheme' value 'calc
w=1/[\s^2^(Fo^2^)+(0.1568P)^2^+0.1603P] where P=(Fo^2^+2Fc^2^)/3' was
changed to 'calc'. New tag '_refine_ls_weighting_details' was
created. The value of the new tag was set to
'w=1/[\s^2^(Fo^2^)+(0.1568P)^2^+0.1603P] where P=(Fo^2^+2Fc^2^)/3'.

Automatic conversion script
Id: cif_fix_values 3143 2015-03-26 13:38:13Z robertas 
;
_cod_original_cell_volume 906.6(4)
_cod_original_sg_symbol_H-M P21/c
_cod_database_code 7051323

loop_
_symmetry_equiv_pos_as_xyz
'x, y, z'
'-x, y+1/2, -z+1/2'
'-x, -y, -z'
'x, -y-1/2, z-1/2'

loop_
_atom_site_label
_atom_site_type_symbol
_atom_site_fract_x
_atom_site_fract_y
_atom_site_fract_z
_atom_site_U_iso_or_equiv
_atom_site_adp_type
_atom_site_occupancy
_atom_site_calc_flag
_atom_site_refinement_flags
_atom_site_disorder_assembly
_atom_site_disorder_group
C1 C 0.2488(9) -0.0629(13) 0.4609(7) 0.034(2) Uani 1 d . . .
C2 C 0.1649(11) 0.0585(15) 0.4862(8) 0.042(3) Uani 1 d . . .
C3 C 0.0877(10) 0.2268(15) 0.4344(8) 0.044(3) Uani 1 d . . .
C4 C 0.0969(11) 0.2828(15) 0.3563(9) 0.045(3) Uani 1 d . . .
C10 C 0.1832(9) 0.1656(11) 0.3289(7) 0.031(2) Uani 1 d . . .
C9 C 0.2595(9) -0.0115(11) 0.3784(7) 0.031(2) Uani 1 d . . .
C8 C 0.3415(9) -0.1227(11) 0.3433(7) 0.032(2) Uani 1 d . . .
C7 C 0.3441(12) -0.0535(16) 0.2650(9) 0.048(3) Uani 1 d . . .
C6 C 0.2685(15) 0.1195(18) 0.2146(10) 0.062(3) Uani 1 d . . .
C5 C 0.1864(12) 0.2277(17) 0.2443(9) 0.051(3) Uani 1 d . . .
C11 C 0.3216(16) -0.2440(16) 0.5256(12) 0.053(3) Uani 1 d . . .
C12 C 0.4284(16) -0.3107(16) 0.3862(12) 0.053(3) Uani 1 d . . .
H2 H 0.157(3) 0.010(3) 0.549(2) 0.088(8) Uani 1 d . . .
H3 H 0.020(3) 0.317(4) 0.458(2) 0.087(8) Uani 1 d . . .
H4 H 0.040(2) 0.413(3) 0.319(2) 0.078(8) Uani 1 d . . .
H5 H 0.126(3) 0.364(4) 0.209(2) 0.081(8) Uani 1 d . . .
H6 H 0.276(6) 0.173(5) 0.156(3) 0.129(14) Uani 1 d . . .
H7 H 0.406(3) -0.140(4) 0.2359(19) 0.078(7) Uani 1 d . . .
H111 H 0.455(4) -0.253(4) 0.563(3) 0.097(10) Uani 1 d . . .
H112 H 0.267(3) -0.370(3) 0.478(2) 0.083(8) Uani 1 d . . .
H113 H 0.295(5) -0.250(4) 0.578(3) 0.100(11) Uani 1 d . . .
H121 H 0.532(3) -0.294(3) 0.464(3) 0.073(7) Uani 1 d . . .
H122 H 0.347(3) -0.426(3) 0.381(2) 0.089(9) Uani 1 d . . .
H123 H 0.474(4) -0.371(4) 0.347(3) 0.102(10) Uani 1 d . . .

loop_
_atom_site_aniso_label
_atom_site_aniso_U_11
_atom_site_aniso_U_22
_atom_site_aniso_U_33
_atom_site_aniso_U_23
_atom_site_aniso_U_13
_atom_site_aniso_U_12
C1 0.035(4) 0.037(5) 0.033(6) 0.004(4) 0.020(4) -0.005(3)
C2 0.037(5) 0.055(6) 0.048(7) -0.007(5) 0.031(5) -0.006(5)
C3 0.025(4) 0.054(6) 0.049(7) -0.022(6) 0.018(4) 0.002(4)
C4 0.031(5) 0.035(6) 0.058(8) -0.001(5) 0.019(5) 0.004(4)
C10 0.024(4) 0.029(5) 0.028(5) 0.006(4) 0.008(3) 0.007(3)
C9 0.024(4) 0.025(4) 0.041(6) 0.006(4) 0.017(4) 0.002(3)
C8 0.026(4) 0.038(5) 0.030(5) -0.020(4) 0.013(4) -0.010(4)
C7 0.042(5) 0.064(7) 0.037(7) -0.009(6) 0.023(5) -0.002(5)
C6 0.069(7) 0.080(9) 0.058(10) -0.005(8) 0.049(8) -0.011(7)
C5 0.044(5) 0.051(7) 0.043(7) 0.027(5) 0.015(5) 0.000(5)
C11 0.061(7) 0.043(7) 0.054(9) 0.005(6) 0.031(6) 0.002(6)
C12 0.052(7) 0.032(6) 0.083(11) 0.012(6) 0.044(8) 0.009(5)
H2 0.109(18) 0.092(16) 0.11(3) 0.000(17) 0.09(2) -0.001(16)
H3 0.064(13) 0.105(16) 0.10(2) -0.025(17) 0.048(15) 0.021(13)
H4 0.040(10) 0.053(13) 0.12(2) 0.012(13) 0.034(13) 0.016(9)
H5 0.073(14) 0.073(15) 0.11(2) 0.045(16) 0.054(16) 0.021(14)
H6 0.21(4) 0.13(2) 0.12(3) 0.05(2) 0.14(3) 0.01(3)
H7 0.079(14) 0.116(19) 0.070(18) -0.016(15) 0.062(15) -0.005(14)
H111 0.072(17) 0.089(18) 0.13(3) 0.001(16) 0.057(19) 0.005(13)
H112 0.112(17) 0.015(9) 0.08(2) 0.006(11) 0.033(15) -0.011(11)
H113 0.15(3) 0.10(2) 0.09(3) 0.046(17) 0.09(3) 0.032(19)
H121 0.049(12) 0.062(13) 0.09(2) 0.001(14) 0.032(15) 0.007(10)
H122 0.078(14) 0.041(11) 0.15(3) -0.012(14) 0.067(18) -0.021(11)
H123 0.11(2) 0.084(18) 0.14(3) 0.012(18) 0.08(2) 0.040(16)

loop_
_atom_type_symbol
_atom_type_description
_atom_type_scat_length_neutron
_atom_type_scat_source
C C 6.646 'International Tables Vol C Table 4.4.4.1'
H H -3.739 'International Tables Vol C Table 4.4.4.1'

loop_
_geom_angle_atom_site_label_1
_geom_angle_atom_site_label_2
_geom_angle_atom_site_label_3
_geom_angle
_geom_angle_site_symmetry_1
_geom_angle_site_symmetry_3
_geom_angle_publ_flag
C2 C1 C9 119.0(8) . . ?
C2 C1 C11 115.1(9) . . ?
C9 C1 C11 125.9(8) . . ?
C3 C2 C1 123.1(9) . . ?
C3 C2 H2 120.8(14) . . ?
C1 C2 H2 116.1(15) . . ?
C4 C3 C2 119.9(8) . . ?
C4 C3 H3 120.8(19) . . ?
C2 C3 H3 119.3(19) . . ?
C3 C4 C10 119.1(9) . . ?
C3 C4 H4 118.5(17) . . ?
C10 C4 H4 122.4(17) . . ?
C4 C10 C9 122.5(9) . . ?
C4 C10 C5 117.3(8) . . ?
C9 C10 C5 120.2(8) . . ?
C10 C9 C1 116.4(7) . . ?
C10 C9 C8 118.2(8) . . ?
C1 C9 C8 125.4(7) . . ?
C7 C8 C9 118.7(8) . . ?
C7 C8 C12 115.7(9) . . ?
C9 C8 C12 125.6(10) . . ?
C8 C7 C6 124.0(9) . . ?
C8 C7 H7 119.4(17) . . ?
C6 C7 H7 116.6(18) . . ?
C5 C6 C7 119.2(10) . . ?
C5 C6 H6 118(2) . . ?
C7 C6 H6 123(2) . . ?
C6 C5 C10 119.6(10) . . ?
C6 C5 H5 123.2(16) . . ?
C10 C5 H5 117.1(16) . . ?
C1 C11 H111 112.1(18) . . ?
C1 C11 H112 109.3(18) . . ?
H111 C11 H112 108(2) . . ?
C1 C11 H113 111.2(18) . . ?
H111 C11 H113 109(3) . . ?
H112 C11 H113 107(3) . . ?
C8 C12 H121 111.1(14) . . ?
C8 C12 H122 113.7(16) . . ?
H121 C12 H122 109(2) . . ?
C8 C12 H123 114(2) . . ?
H121 C12 H123 108(2) . . ?
H122 C12 H123 102(2) . . ?

loop_
_geom_bond_atom_site_label_1
_geom_bond_atom_site_label_2
_geom_bond_distance
_geom_bond_site_symmetry_2
_geom_bond_publ_flag
C1 C2 1.389(12) . ?
C1 C9 1.440(12) . ?
C1 C11 1.532(15) . ?
C2 C3 1.388(15) . ?
C2 H2 1.11(3) . ?
C3 C4 1.371(15) . ?
C3 H3 1.13(2) . ?
C4 C10 1.412(13) . ?
C4 H4 1.06(3) . ?
C10 C9 1.428(11) . ?
C10 C5 1.451(14) . ?
C9 C8 1.441(12) . ?
C8 C7 1.367(15) . ?
C8 C12 1.499(14) . ?
C7 C6 1.406(17) . ?
C7 H7 1.13(3) . ?
C6 C5 1.369(16) . ?
C6 H6 1.05(3) . ?
C5 H5 1.09(3) . ?
C11 H111 1.09(4) . ?
C11 H112 1.08(3) . ?
C11 H113 1.01(4) . ?
C12 H121 1.09(4) . ?
C12 H122 1.10(3) . ?
C12 H123 1.04(4) . ?

loop_
_cod_related_entry_id
_cod_related_entry_database
_cod_related_entry_code
1 ChemSpider 10813
